data_7045201
loop_
_publ_author_name
'Wang, Xiaoxiao'
'Jiang, Xingxing'
'Liu, Hongming'
'Yang, Lei'
'Lin, Zheshuai'
'Hu, Zhanggui'
'Meng, Xianggao'
'Chen, Xingguo'
'Qin, Jingui'

_publ_section_title
;
 Pb<sub>3</sub>(SeO<sub>3</sub>)Br<sub>4</sub>: a new nonlinear optical
 material with enhanced SHG response designed via an ion-substitution
 strategy.
;
_journal_issue 6
_journal_name_full 'Dalton transactions (Cambridge, England : 2003)'
_journal_page_first 1911
_journal_page_last 1917
_journal_paper_doi 10.1039/c7dt04443g
_journal_volume 47
_journal_year 2018
_chemical_formula_sum 'Br4 O3 Pb3 Se'
_chemical_formula_weight 1068.17
_chemical_name_systematic Pb3SeO3Br4
_space_group_crystal_system orthorhombic
_space_group_IT_number 19
_space_group_name_Hall 'P 2ac 2ab'
_space_group_name_H-M_alt 'P 21 21 21'
_symmetry_space_group_name_Hall 'P 2ac 2ab'
_symmetry_space_group_name_H-M 'P 21 21 21'
_audit_creation_method SHELXL-2014/7
_audit_update_record
;
2017-10-26 deposited with the CCDC.
2017-12-26 downloaded from the CCDC.
;
_cell_angle_alpha 90
_cell_angle_beta 90
_cell_angle_gamma 90
_cell_formula_units_Z 4
_cell_length_a 7.7290(15)
_cell_length_b 8.4703(17)
_cell_length_c 16.521(3)
_cell_measurement_reflns_used 2278
_cell_measurement_temperature 296(2)
_cell_measurement_theta_max 31.11
_cell_measurement_theta_min 2.47
_cell_volume 1081.6(4)
_computing_cell_refinement 'Bruker SAINT'
_computing_data_collection 'Bruker APEX2'
_computing_data_reduction 'Bruker SAINT'
_computing_molecular_graphics 'Bruker SHELXTL'
_computing_publication_material 'Bruker SHELXTL'
_computing_structure_refinement 'SHELXL-2014/7 (Sheldrick, 2014)'
_computing_structure_solution 'SHELXS-97 (Sheldrick, 2008)'
_diffrn_ambient_temperature 296(2)
_diffrn_measured_fraction_theta_full 0.999
_diffrn_measured_fraction_theta_max 0.999
_diffrn_measurement_device_type 'Bruker APEX-II CCD'
_diffrn_measurement_method '\f and \w scans'
_diffrn_radiation_type MoK\a
_diffrn_radiation_wavelength 0.71073
_diffrn_reflns_av_R_equivalents 0.0646
_diffrn_reflns_av_unetI/netI 0.0620
_diffrn_reflns_Laue_measured_fraction_full 0.999
_diffrn_reflns_Laue_measured_fraction_max 0.999
_diffrn_reflns_limit_h_max 10
_diffrn_reflns_limit_h_min -10
_diffrn_reflns_limit_k_max 11
_diffrn_reflns_limit_k_min -11
_diffrn_reflns_limit_l_max 23
_diffrn_reflns_limit_l_min -22
_diffrn_reflns_number 11056
_diffrn_reflns_point_group_measured_fraction_full 0.999
_diffrn_reflns_point_group_measured_fraction_max 1.000
_diffrn_reflns_theta_full 25.242
_diffrn_reflns_theta_max 30.000
_diffrn_reflns_theta_min 2.466
_exptl_absorpt_coefficient_mu 64.685
_exptl_absorpt_correction_type multi-scan
_exptl_absorpt_process_details 'North et al., 1968'
_exptl_crystal_colour colorless
_exptl_crystal_density_diffrn 6.560
_exptl_crystal_description block
_exptl_crystal_F_000 1776
_exptl_crystal_size_max 0.060
_exptl_crystal_size_mid 0.060
_exptl_crystal_size_min 0.060
_exptl_transmission_factor_max 0.746
_exptl_transmission_factor_min 0.230
_refine_diff_density_max 2.620
_refine_diff_density_min -2.547
_refine_diff_density_rms 0.416
_refine_ls_abs_structure_details
; 
 Refined as an inversion twin. 
;
_refine_ls_abs_structure_Flack 0.371(19)
_refine_ls_extinction_coef 0.00323(12)
_refine_ls_extinction_expression Fc^*^=kFc[1+0.001xFc^2^\l^3^/sin(2\q)]^-1/4^
_refine_ls_extinction_method 'SHELXL-2014/7 (Sheldrick 2014'
_refine_ls_goodness_of_fit_ref 0.989
_refine_ls_hydrogen_treatment undef
_refine_ls_matrix_type full
_refine_ls_number_parameters 102
_refine_ls_number_reflns 3138
_refine_ls_number_restraints 0
_refine_ls_restrained_S_all 0.989
_refine_ls_R_factor_all 0.0426
_refine_ls_R_factor_gt 0.0336
_refine_ls_shift/su_max 0.002
_refine_ls_shift/su_mean 0.000
_refine_ls_structure_factor_coef Fsqd
_refine_ls_weighting_details 'w=1/[\s^2^(Fo^2^)+(0.0124P)^2^] where P=(Fo^2^+2Fc^2^)/3'
_refine_ls_weighting_scheme calc
_refine_ls_wR_factor_gt 0.0611
_refine_ls_wR_factor_ref 0.0644
_reflns_Friedel_coverage 0.730
_reflns_Friedel_fraction_full 1.000
_reflns_Friedel_fraction_max 1.000
_reflns_number_gt 2711
_reflns_number_total 3138
_reflns_threshold_expression 'I > 2\s(I)'
_cod_data_source_file c7dt04443g2.cif
_cod_data_source_block mo_170605e_0m
_cod_depositor_comments 'Adding full bibliography for 7045201.cif.'
_cod_database_code 7045201
_shelx_shelxl_version_number 2014/7
_shelx_space_group_comment
; 
The symmetry employed for this shelxl refinement is uniquely defined 
by the following loop, which should always be used as a source of 
symmetry information in preference to the above space-group names. 
They are only intended as comments. 
;
_shelx_estimated_absorpt_t_min 0.112
_shelx_estimated_absorpt_t_max 0.112

loop_
_space_group_symop_operation_xyz
'x, y, z'
'-x+1/2, -y, z+1/2'
'-x, y+1/2, -z+1/2'
'x+1/2, -y+1/2, -z'

loop_
_atom_site_label
_atom_site_type_symbol
_atom_site_fract_x
_atom_site_fract_y
_atom_site_fract_z
_atom_site_U_iso_or_equiv
_atom_site_adp_type
_atom_site_occupancy
_atom_site_site_symmetry_order
_atom_site_calc_flag
Pb1 Pb 0.55079(8) 1.00463(7) 0.92850(3) 0.01846(14) Uani 1 1 d
Pb3 Pb 0.69502(7) 0.78452(6) 1.22839(4) 0.01961(15) Uani 1 1 d
Pb2 Pb 0.54882(8) 0.49275(7) 0.93150(4) 0.02312(15) Uani 1 1 d
Se1 Se 0.38523(17) 1.30184(15) 0.76954(9) 0.0140(3) Uani 1 1 d
Br2 Br 0.74363(18) 0.7544(2) 1.03545(8) 0.0185(3) Uani 1 1 d
Br4 Br 0.23851(18) 0.2494(2) 0.96529(9) 0.0216(3) Uani 1 1 d
Br3 Br 0.9000(2) 0.99091(19) 0.85903(9) 0.0212(3) Uani 1 1 d
Br1 Br 0.6224(2) 0.4939(2) 1.34491(10) 0.0284(4) Uani 1 1 d
O1 O 0.5511(12) 1.2344(12) 0.8311(5) 0.017(2) Uani 1 1 d
O3 O 0.3798(14) 1.4895(12) 0.8056(6) 0.018(2) Uani 1 1 d
O2 O 0.5011(15) 1.3206(13) 0.6826(6) 0.026(3) Uani 1 1 d

loop_
_atom_site_aniso_label
_atom_site_aniso_U_11
_atom_site_aniso_U_22
_atom_site_aniso_U_33
_atom_site_aniso_U_23
_atom_site_aniso_U_13
_atom_site_aniso_U_12
Pb1 0.0163(3) 0.0183(3) 0.0208(3) 0.0001(2) -0.0021(2) -0.0004(3)
Pb3 0.0153(2) 0.0207(3) 0.0229(3) -0.0011(2) 0.0008(3) -0.0012(2)
Pb2 0.0167(3) 0.0243(3) 0.0284(3) -0.0043(3) -0.0036(3) 0.0006(3)
Se1 0.0111(6) 0.0173(6) 0.0136(6) 0.0010(6) 0.0004(6) 0.0020(5)
Br2 0.0161(6) 0.0202(7) 0.0192(6) 0.0008(6) -0.0035(5) -0.0018(6)
Br4 0.0167(7) 0.0221(7) 0.0261(7) -0.0007(7) 0.0073(6) -0.0007(7)
Br3 0.0156(7) 0.0279(8) 0.0202(7) 0.0024(7) 0.0004(6) 0.0045(7)
Br1 0.0222(8) 0.0273(8) 0.0357(9) 0.0066(8) -0.0097(7) -0.0085(8)
O1 0.014(4) 0.021(5) 0.016(4) 0.005(4) -0.002(4) -0.004(5)
O3 0.018(5) 0.012(5) 0.024(5) -0.001(4) -0.001(5) 0.006(5)
O2 0.028(6) 0.032(6) 0.017(5) 0.016(5) 0.006(5) 0.012(5)

loop_
_atom_type_symbol
_atom_type_description
_atom_type_scat_dispersion_real
_atom_type_scat_dispersion_imag
_atom_type_scat_source
O O 0.0106 0.0060 'International Tables Vol C Tables 4.2.6.8 and 6.1.1.4'
Se Se -0.0929 2.2259 'International Tables Vol C Tables 4.2.6.8 and 6.1.1.4'
Br Br -0.2901 2.4595 'International Tables Vol C Tables 4.2.6.8 and 6.1.1.4'
Pb Pb -3.3944 10.1111 'International Tables Vol C Tables 4.2.6.8 and 6.1.1.4'

loop_
_geom_angle_atom_site_label_1
_geom_angle_atom_site_label_2
_geom_angle_atom_site_label_3
_geom_angle
_geom_angle_site_symmetry_1
_geom_angle_site_symmetry_3
O2 Pb1 O1 90.8(4) 3_646 .
O2 Pb1 Br3 80.3(3) 3_646 .
O1 Pb1 Br3 77.3(2) . .
O2 Pb1 Br4 159.4(3) 3_646 4_567
O1 Pb1 Br4 80.9(2) . 4_567
Br3 Pb1 Br4 79.44(5) . 4_567
O2 Pb1 Br2 94.0(3) 3_646 .
O1 Pb1 Br2 151.6(2) . .
Br3 Pb1 Br2 75.91(4) . .
Br4 Pb1 Br2 84.98(4) 4_567 .
O2 Pb1 Br4 115.3(3) 3_646 1_565
O1 Pb1 Br4 68.1(2) . 1_565
Br3 Pb1 Br4 141.61(5) . 1_565
Br4 Pb1 Br4 79.13(2) 4_567 1_565
Br2 Pb1 Br4 132.91(4) . 1_565
O3 Pb3 O1 76.0(3) 4_577 2_675
O3 Pb3 O2 71.2(3) 4_577 2_675
O1 Pb3 O2 59.4(3) 2_675 2_675
O3 Pb3 Br3 79.1(2) 4_577 2_675
O1 Pb3 Br3 75.6(2) 2_675 2_675
O2 Pb3 Br3 130.4(2) 2_675 2_675
O3 Pb3 Br1 147.8(3) 4_577 .
O1 Pb3 Br1 71.9(2) 2_675 .
O2 Pb3 Br1 94.0(3) 2_675 .
Br3 Pb3 Br1 90.70(5) 2_675 .
O3 Pb3 Br2 76.6(2) 4_577 .
O1 Pb3 Br2 123.6(2) 2_675 .
O2 Pb3 Br2 65.4(2) 2_675 .
Br3 Pb3 Br2 143.05(5) 2_675 .
Br1 Pb3 Br2 124.02(5) . .
O3 Pb2 O1 58.9(3) 1_545 1_545
O3 Pb2 Br1 92.8(3) 1_545 2_664
O1 Pb2 Br1 74.3(2) 1_545 2_664
O3 Pb2 Br4 136.3(2) 1_545 4_557
O1 Pb2 Br4 78.4(2) 1_545 4_557
Br1 Pb2 Br4 83.19(5) 2_664 4_557
O3 Pb2 Br2 135.8(2) 1_545 .
O1 Pb2 Br2 151.4(2) 1_545 .
Br1 Pb2 Br2 79.95(5) 2_664 .
Br4 Pb2 Br2 86.51(4) 4_557 .
O3 Pb2 Br4 75.1(3) 1_545 .
O1 Pb2 Br4 66.3(2) 1_545 .
Br1 Pb2 Br4 139.50(5) 2_664 .
Br4 Pb2 Br4 80.20(2) 4_557 .
Br2 Pb2 Br4 134.96(4) . .
O3 Pb2 Br2 76.3(2) 1_545 4_467
O1 Pb2 Br2 129.4(2) 1_545 4_467
Br1 Pb2 Br2 133.83(5) 2_664 4_467
Br4 Pb2 Br2 134.70(5) 4_557 4_467
Br2 Pb2 Br2 78.04(2) . 4_467
Br4 Pb2 Br2 81.42(4) . 4_467
O3 Se1 O2 102.8(5) . .
O3 Se1 O1 97.0(5) . .
O2 Se1 O1 97.9(5) . .
Pb1 Br2 Pb2 86.66(4) . .
Pb1 Br2 Pb3 116.67(5) . .
Pb2 Br2 Pb3 122.28(5) . .
Pb1 Br2 Pb2 89.67(5) . 4_567
Pb2 Br2 Pb2 153.87(5) . 4_567
Pb3 Br2 Pb2 82.27(4) . 4_567
Pb2 Br4 Pb1 84.84(4) 4_457 4_467
Pb2 Br4 Pb2 152.84(6) 4_457 .
Pb1 Br4 Pb2 90.95(5) 4_467 .
Pb2 Br4 Pb1 91.88(5) 4_457 1_545
Pb1 Br4 Pb1 152.75(5) 4_467 1_545
Pb2 Br4 Pb1 79.73(4) . 1_545
Pb1 Br3 Pb3 91.80(5) . 2_674
Pb2 Br1 Pb3 96.49(5) 2_665 .
Se1 O1 Pb1 128.8(5) . .
Se1 O1 Pb3 101.3(4) . 2_674
Pb1 O1 Pb3 111.7(4) . 2_674
Se1 O1 Pb2 95.0(4) . 1_565
Pb1 O1 Pb2 103.2(3) . 1_565
Pb3 O1 Pb2 116.6(4) 2_674 1_565
Se1 O3 Pb3 131.7(5) . 4_477
Se1 O3 Pb2 107.1(5) . 1_565
Pb3 O3 Pb2 119.6(4) 4_477 1_565
Se1 O2 Pb1 127.5(5) . 3_656
Se1 O2 Pb3 101.3(4) . 2_674
Pb1 O2 Pb3 125.5(4) 3_656 2_674

loop_
_geom_bond_atom_site_label_1
_geom_bond_atom_site_label_2
_geom_bond_distance
_geom_bond_site_symmetry_2
Pb1 O2 2.441(10) 3_646
Pb1 O1 2.525(10) .
Pb1 Br3 2.9354(18) .
Pb1 Br4 3.0863(17) 4_567
Pb1 Br2 3.1360(17) .
Pb1 Br4 3.2394(17) 1_565
Pb3 O3 2.453(10) 4_577
Pb3 O1 2.599(9) 2_675
Pb3 O2 2.623(11) 2_675
Pb3 Br3 2.9691(17) 2_675
Pb3 Br1 3.1754(18) .
Pb3 Br2 3.2197(16) .
Pb2 O3 2.457(10) 1_545
Pb2 O1 2.747(10) 1_545
Pb2 Br1 2.9185(19) 2_664
Pb2 Br4 3.0436(17) 4_557
Pb2 Br2 3.1827(17) .
Pb2 Br4 3.2114(18) .
Pb2 Br2 3.2322(17) 4_467
Se1 O3 1.698(10) .
Se1 O2 1.701(11) .
Se1 O1 1.733(9) .
Br2 Pb2 3.2322(17) 4_567
Br4 Pb2 3.0436(18) 4_457
Br4 Pb1 3.0863(17) 4_467
Br4 Pb1 3.2394(17) 1_545
Br3 Pb3 2.9692(17) 2_674
Br1 Pb2 2.9185(19) 2_665
O1 Pb3 2.599(9) 2_674
O1 Pb2 2.747(10) 1_565
O3 Pb3 2.453(10) 4_477
O3 Pb2 2.457(10) 1_565
O2 Pb1 2.441(10) 3_656
O2 Pb3 2.623(11) 2_674

loop_
_geom_torsion_atom_site_label_1
_geom_torsion_atom_site_label_2
_geom_torsion_atom_site_label_3
_geom_torsion_atom_site_label_4
_geom_torsion
_geom_torsion_site_symmetry_4
O3 Se1 O1 Pb1 123.1(7) .
O2 Se1 O1 Pb1 -132.9(7) .
O3 Se1 O1 Pb3 -106.8(5) 2_674
O2 Se1 O1 Pb3 -2.8(5) 2_674
O3 Se1 O1 Pb2 11.6(4) 1_565
O2 Se1 O1 Pb2 115.7(4) 1_565
O2 Se1 O3 Pb3 81.5(8) 4_477
O1 Se1 O3 Pb3 -178.7(7) 4_477
O2 Se1 O3 Pb2 -113.3(5) 1_565
O1 Se1 O3 Pb2 -13.6(5) 1_565
O3 Se1 O2 Pb1 -52.3(8) 3_656
O1 Se1 O2 Pb1 -151.3(7) 3_656
O3 Se1 O2 Pb3 101.8(5) 2_674
O1 Se1 O2 Pb3 2.7(5) 2_674
